data_7209647
loop_
_publ_author_name
'Zou, Ji-Yong'
'Gao, Hong-Ling'
'Shi, Wei'
'Cui, Jian-Zhong'
'Cheng, Peng'

_publ_section_title
;
 Auxiliary ligand-assisted structural diversities of three metal--organic
 frameworks with potassium 1H-1,2,3-triazole-4,5-dicarboxylic acid:
 syntheses, crystal structures and luminescence properties
;
_journal_issue 14
_journal_name_full CrystEngComm
_journal_page_first 2682
_journal_paper_doi 10.1039/c3ce26854c
_journal_volume 15
_journal_year 2013
_chemical_formula_sum 'C33 H30 N16 O13 Zn3'
_chemical_formula_weight 1054.92
_chemical_name_systematic
;
?
;
_space_group_IT_number 56
_symmetry_cell_setting orthorhombic
_symmetry_space_group_name_Hall '-P 2ab 2ac'
_symmetry_space_group_name_H-M 'P c c n'
_atom_sites_solution_hydrogens geom
_atom_sites_solution_primary direct
_atom_sites_solution_secondary difmap
_audit_creation_method SHELXL-97
_cell_angle_alpha 90.00
_cell_angle_beta 90.00
_cell_angle_gamma 90.00
_cell_formula_units_Z 8
_cell_length_a 39.4912(15)
_cell_length_b 23.7984(12)
_cell_length_c 8.9131(3)
_cell_measurement_reflns_used 3236
_cell_measurement_temperature 293(2)
_cell_measurement_theta_max 29.068
_cell_measurement_theta_min 2.4890
_cell_volume 8376.8(6)
_computing_cell_refinement CRYSALISPRO
_computing_data_collection CRYSALISPRO
_computing_data_reduction CRYSALISPRO
_computing_structure_refinement 'SHELXL-97 (Sheldrick, 1997)'
_computing_structure_solution 'SHELXS-97 (Sheldrick, 1990)'
_diffrn_ambient_temperature 293(2)
_diffrn_detector_area_resol_mean 16.2116
_diffrn_measured_fraction_theta_full 0.997
_diffrn_measured_fraction_theta_max 0.997
_diffrn_measurement_device_type 'SuperNova, Single source at offset), Eos'
_diffrn_measurement_method '\w scans'
_diffrn_radiation_monochromator graphite
_diffrn_radiation_source 'fine-focus sealed tube'
_diffrn_radiation_type MoK\a
_diffrn_radiation_wavelength 0.71073
_diffrn_reflns_av_R_equivalents 0.0739
_diffrn_reflns_av_sigmaI/netI 0.1065
_diffrn_reflns_limit_h_max 46
_diffrn_reflns_limit_h_min -24
_diffrn_reflns_limit_k_max 23
_diffrn_reflns_limit_k_min -28
_diffrn_reflns_limit_l_max 10
_diffrn_reflns_limit_l_min -9
_diffrn_reflns_number 19282
_diffrn_reflns_theta_full 25.01
_diffrn_reflns_theta_max 25.01
_diffrn_reflns_theta_min 2.49
_exptl_absorpt_coefficient_mu 1.787
_exptl_absorpt_correction_T_max 1.00000
_exptl_absorpt_correction_T_min 0.87529
_exptl_absorpt_correction_type multi-scan
_exptl_absorpt_process_details CRYSALISPRO
_exptl_crystal_colour red
_exptl_crystal_density_diffrn 1.660
_exptl_crystal_density_method 'not measured'
_exptl_crystal_description block
_exptl_crystal_F_000 4208
_exptl_crystal_size_max 0.12
_exptl_crystal_size_mid 0.08
_exptl_crystal_size_min 0.08
_refine_diff_density_max 1.527
_refine_diff_density_min -0.839
_refine_diff_density_rms 0.116
_refine_ls_extinction_method none
_refine_ls_goodness_of_fit_ref 1.043
_refine_ls_hydrogen_treatment mixed
_refine_ls_matrix_type full
_refine_ls_number_parameters 614
_refine_ls_number_reflns 7375
_refine_ls_number_restraints 18
_refine_ls_restrained_S_all 1.043
_refine_ls_R_factor_all 0.1318
_refine_ls_R_factor_gt 0.0749
_refine_ls_shift/su_max 0.000
_refine_ls_shift/su_mean 0.000
_refine_ls_structure_factor_coef Fsqd
_refine_ls_weighting_details 'calc w=1/[\s^2^(Fo^2^)+(0.0465P)^2^+38.8276P] where P=(Fo^2^+2Fc^2^)/3'
_refine_ls_weighting_scheme calc
_refine_ls_wR_factor_gt 0.1412
_refine_ls_wR_factor_ref 0.1670
_reflns_number_gt 4494
_reflns_number_total 7375
_reflns_threshold_expression >2sigma(I)
_cod_data_source_file c3ce26854c.txt
_cod_data_source_block 2
_cod_depositor_comments
;
The following automatic conversions were performed:

'_exptl_absorpt_correction_type' value 'Multi-scan' changed to
'multi-scan' according to
/home/saulius/struct/CIF-dictionaries/cif_core.dic dictionary named
'cif_core.dic' version 2.4.2 from 2011-04-26.

Automatic conversion script
Id: cif_fix_values 1891 2012-01-12 08:04:46Z andrius 
;
_cod_original_sg_symbol_H-M Pccn
_cod_database_code 7209647

loop_
_symmetry_equiv_pos_as_xyz
'x, y, z'
'-x+1/2, -y+1/2, z'
'x+1/2, -y, -z+1/2'
'-x, y+1/2, -z+1/2'
'-x, -y, -z'
'x-1/2, y-1/2, -z'
'-x-1/2, y, z-1/2'
'x, -y-1/2, z-1/2'

loop_
_atom_site_label
_atom_site_type_symbol
_atom_site_fract_x
_atom_site_fract_y
_atom_site_fract_z
_atom_site_U_iso_or_equiv
_atom_site_adp_type
_atom_site_occupancy
_atom_site_symmetry_multiplicity
_atom_site_calc_flag
_atom_site_refinement_flags
Zn1 Zn 0.02164(2) 0.66373(3) 0.58594(9) 0.0134(2) Uani 1 1 d .
Zn2 Zn -0.09973(2) 0.83276(4) 0.42846(9) 0.0159(2) Uani 1 1 d .
Zn3 Zn 0.14428(2) 0.82962(4) 0.41948(9) 0.0164(2) Uani 1 1 d .
C7 C 0.11932(17) 0.7285(3) 0.5776(8) 0.0149(16) Uani 1 1 d U
N3 N -0.02384(15) 0.7107(2) 0.5319(6) 0.0146(13) Uani 1 1 d .
N13 N 0.18584(15) 0.8874(3) 0.3926(7) 0.0186(15) Uani 1 1 d .
N16 N 0.35708(15) 1.1140(3) 0.1064(7) 0.0204(15) Uani 1 1 d .
N2 N -0.03159(14) 0.7565(3) 0.4573(7) 0.0175(15) Uani 1 1 d .
N1 N -0.06355(15) 0.7700(3) 0.4896(6) 0.0171(15) Uani 1 1 d .
N6 N 0.10747(14) 0.7659(3) 0.4771(6) 0.0153(14) Uani 1 1 d .
N4 N 0.06616(15) 0.7082(2) 0.5269(6) 0.0151(14) Uani 1 1 d .
N5 N 0.07551(14) 0.7536(3) 0.4474(6) 0.0151(14) Uani 1 1 d .
C2 C -0.07548(16) 0.7318(3) 0.5899(8) 0.0129(16) Uani 1 1 d .
C6 C 0.09349(17) 0.6915(3) 0.6110(8) 0.0115(16) Uani 1 1 d U
C3 C -0.04995(17) 0.6935(3) 0.6163(8) 0.0138(16) Uani 1 1 d .
C28 C 0.2446(2) 0.9055(4) 0.4133(10) 0.036(2) Uani 1 1 d .
H28 H 0.2655 0.8950 0.4523 0.044 Uiso 1 1 calc R
C24 C 0.21619(19) 0.8743(4) 0.4444(10) 0.031(2) Uani 1 1 d .
H24 H 0.2184 0.8425 0.5045 0.037 Uiso 1 1 calc R
C26 C 0.2099(2) 0.9666(4) 0.2680(10) 0.031(2) Uani 1 1 d .
H26 H 0.2071 0.9980 0.2071 0.037 Uiso 1 1 calc R
N14 N 0.27226(17) 0.9838(3) 0.2978(9) 0.038(2) Uani 1 1 d .
C27 C 0.24174(19) 0.9524(4) 0.3239(9) 0.029(2) Uani 1 1 d .
C29 C 0.3004(2) 1.0496(4) 0.1699(10) 0.032(2) Uani 1 1 d .
C32 C 0.3549(2) 1.0837(4) 0.2307(10) 0.033(2) Uani 1 1 d .
H32 H 0.3730 1.0850 0.2978 0.039 Uiso 1 1 calc R
C31 C 0.3316(2) 1.1117(5) 0.0138(10) 0.049(3) Uani 1 1 d .
H31 H 0.3328 1.1321 -0.0750 0.059 Uiso 1 1 calc R
C33 C 0.3276(2) 1.0507(4) 0.2661(10) 0.033(2) Uani 1 1 d .
H33 H 0.3275 1.0294 0.3536 0.039 Uiso 1 1 calc R
N15 N 0.26983(17) 1.0176(4) 0.1934(9) 0.043(2) Uani 1 1 d .
C30 C 0.3026(3) 1.0804(5) 0.0413(12) 0.064(4) Uani 1 1 d .
H30 H 0.2848 1.0805 -0.0273 0.077 Uiso 1 1 calc R
C25 C 0.1827(2) 0.9332(4) 0.3048(9) 0.028(2) Uani 1 1 d .
H25 H 0.1614 0.9425 0.2677 0.034 Uiso 1 1 calc R
O1 O -0.12680(12) 0.7822(2) 0.5841(6) 0.0238(13) Uani 1 1 d .
O8 O 0.17185(12) 0.7738(2) 0.5567(6) 0.0210(13) Uani 1 1 d .
O5 O 0.06057(12) 0.6152(2) 0.6888(5) 0.0174(12) Uani 1 1 d .
C5 C 0.08838(18) 0.6405(3) 0.7055(8) 0.0145(17) Uani 1 1 d .
C1 C -0.11096(19) 0.7428(3) 0.6475(8) 0.0188(18) Uani 1 1 d .
C8 C 0.15499(17) 0.7371(3) 0.6277(8) 0.0127(16) Uani 1 1 d .
O6 O 0.11159(12) 0.6236(2) 0.7921(5) 0.0176(12) Uani 1 1 d .
O7 O 0.16681(12) 0.7095(2) 0.7345(6) 0.0218(13) Uani 1 1 d .
O4 O -0.01752(12) 0.6165(2) 0.6896(6) 0.0207(12) Uani 1 1 d .
O2 O -0.12195(12) 0.7144(2) 0.7539(6) 0.0242(13) Uani 1 1 d .
C4 C -0.04535(18) 0.6403(3) 0.7042(8) 0.0153(17) Uani 1 1 d .
O3 O -0.06954(12) 0.6228(2) 0.7832(6) 0.0200(12) Uani 1 1 d .
N7 N 0.01890(15) 0.6164(3) 0.3862(7) 0.0217(15) Uani 1 1 d .
C13 C 0.01604(19) 0.5609(3) 0.3923(9) 0.0226(19) Uani 1 1 d .
H13 H 0.0172 0.5439 0.4861 0.027 Uiso 1 1 calc R
C9 C 0.0181(2) 0.6404(3) 0.2506(9) 0.030(2) Uani 1 1 d .
H9 H 0.0198 0.6793 0.2454 0.037 Uiso 1 1 calc R
N9 N 0.13153(16) 0.8756(3) 0.6277(7) 0.0231(16) Uani 1 1 d .
C18 C 0.1067(2) 0.9128(4) 0.6299(10) 0.029(2) Uani 1 1 d .
H18 H 0.0936 0.9171 0.5440 0.035 Uiso 1 1 calc R
C14 C 0.1502(2) 0.8698(4) 0.7516(9) 0.031(2) Uani 1 1 d .
H14 H 0.1680 0.8441 0.7507 0.037 Uiso 1 1 calc R
N12 N 0.08426(18) 1.1101(3) 1.3883(7) 0.0274(17) Uani 1 1 d .
C10 C 0.0149(2) 0.6111(3) 0.1182(9) 0.033(2) Uani 1 1 d .
H10 H 0.0158 0.6289 0.0254 0.040 Uiso 1 1 calc R
C15 C 0.1443(2) 0.9005(4) 0.8824(9) 0.031(2) Uani 1 1 d .
H15 H 0.1576 0.8953 0.9672 0.037 Uiso 1 1 calc R
C16 C 0.1186(2) 0.9379(4) 0.8824(8) 0.025(2) Uani 1 1 d .
N8 N 0.0081(2) 0.5220(3) -0.0080(8) 0.043(2) Uani 1 1 d .
C17 C 0.0992(2) 0.9457(4) 0.7537(10) 0.031(2) Uani 1 1 d .
H17 H 0.0818 0.9721 0.7510 0.037 Uiso 1 1 calc R
C21 C 0.0866(2) 1.0558(4) 1.4039(10) 0.043(3) Uani 1 1 d .
H21 H 0.0867 1.0418 1.5013 0.051 Uiso 1 1 calc R
C11 C 0.0101(2) 0.5530(4) 0.1312(9) 0.032(2) Uani 1 1 d .
C12 C 0.0114(2) 0.5266(4) 0.2691(9) 0.033(2) Uani 1 1 d .
H12 H 0.0093 0.4878 0.2784 0.039 Uiso 1 1 calc R
C22 C 0.0810(3) 1.1270(4) 1.2492(11) 0.064(4) Uani 1 1 d .
H22 H 0.0777 1.1652 1.2333 0.077 Uiso 1 1 calc R
N11 N 0.09071(18) 1.0035(3) 1.0135(8) 0.0313(18) Uani 1 1 d .
N10 N 0.11463(19) 0.9713(3) 1.0173(8) 0.0356(19) Uani 1 1 d .
C19 C 0.0879(2) 1.0375(3) 1.1469(9) 0.026(2) Uani 1 1 d .
C20 C 0.0887(3) 1.0174(4) 1.2891(10) 0.044(3) Uani 1 1 d .
H20 H 0.0907 0.9791 1.3084 0.053 Uiso 1 1 calc R
C23 C 0.0820(3) 1.0930(5) 1.1250(11) 0.069(4) Uani 1 1 d .
H23 H 0.0787 1.1075 1.0292 0.083 Uiso 1 1 calc R
O9 O 0.02147(13) 0.7151(2) 0.7786(6) 0.0292(14) Uani 1 1 d .
H9A H 0.0070 0.7029 0.8456 0.044 Uiso 1 1 d R
H9B H 0.0415 0.7145 0.8196 0.044 Uiso 1 1 d R
O14 O -0.21905(18) 0.7794(4) 0.5701(8) 0.079(3) Uani 1 1 d .
O10 O 0.2218(3) 0.7826(6) 0.8489(14) 0.056(4) Uani 0.50 1 d P
O15 O -0.2632(3) 0.8588(6) 0.6484(15) 0.054(4) Uani 0.50 1 d P
O16 O -0.2908(4) 0.8798(7) 0.3651(17) 0.069(5) Uani 0.50 1 d P
O11 O 0.2409(5) 0.7697(8) 1.096(2) 0.114(8) Uani 0.50 1 d PU
O12 O -0.1929(3) 0.7173(7) 0.7861(15) 0.047(4) Uani 0.50 1 d P
O13 O -0.1850(4) 0.7677(8) 0.8399(16) 0.067(5) Uani 0.50 1 d P

loop_
_atom_site_aniso_label
_atom_site_aniso_U_11
_atom_site_aniso_U_22
_atom_site_aniso_U_33
_atom_site_aniso_U_23
_atom_site_aniso_U_13
_atom_site_aniso_U_12
Zn1 0.0120(4) 0.0129(4) 0.0152(4) -0.0023(4) 0.0007(4) 0.0009(4)
Zn2 0.0171(4) 0.0166(5) 0.0140(4) 0.0013(4) 0.0006(4) 0.0069(4)
Zn3 0.0162(4) 0.0184(5) 0.0148(4) -0.0003(4) 0.0012(4) -0.0053(4)
C7 0.015(3) 0.015(3) 0.015(3) -0.002(3) 0.007(3) 0.004(3)
N3 0.018(3) 0.009(3) 0.016(3) -0.002(3) 0.001(3) 0.003(3)
N13 0.018(3) 0.021(4) 0.017(3) -0.007(3) -0.002(3) -0.010(3)
N16 0.021(3) 0.022(4) 0.019(4) 0.006(3) -0.003(3) -0.010(3)
N2 0.011(3) 0.018(4) 0.023(4) -0.001(3) 0.003(3) 0.003(3)
N1 0.019(3) 0.018(4) 0.015(3) 0.001(3) 0.000(3) 0.003(3)
N6 0.011(3) 0.020(4) 0.015(3) 0.001(3) 0.000(3) -0.001(3)
N4 0.014(3) 0.016(3) 0.015(3) 0.003(3) 0.002(3) 0.001(3)
N5 0.014(3) 0.019(3) 0.013(3) 0.001(3) 0.000(3) -0.001(3)
C2 0.012(3) 0.012(4) 0.014(4) -0.003(3) 0.001(3) 0.001(3)
C6 0.0119(17) 0.0112(18) 0.0115(18) -0.0009(10) -0.0001(10) -0.0003(10)
C3 0.007(3) 0.018(4) 0.016(4) 0.002(3) 0.003(3) -0.004(3)
C28 0.025(5) 0.039(6) 0.045(6) 0.010(5) -0.003(5) -0.010(4)
C24 0.023(4) 0.029(5) 0.042(6) 0.006(4) -0.009(4) -0.015(4)
C26 0.023(4) 0.028(5) 0.041(5) 0.003(4) -0.006(4) -0.006(4)
N14 0.024(4) 0.040(5) 0.049(5) 0.014(4) 0.003(4) -0.015(4)
C27 0.021(5) 0.034(5) 0.031(5) 0.001(4) 0.007(4) -0.015(4)
C29 0.020(4) 0.038(6) 0.039(6) 0.006(5) -0.004(4) -0.019(4)
C32 0.022(4) 0.033(5) 0.043(6) 0.012(5) -0.003(4) -0.004(4)
C31 0.038(5) 0.072(8) 0.037(6) 0.035(6) -0.016(5) -0.022(6)
C33 0.032(5) 0.031(5) 0.035(5) 0.014(4) 0.001(4) -0.006(4)
N15 0.025(4) 0.052(6) 0.051(5) 0.009(5) -0.010(4) -0.020(4)
C30 0.045(6) 0.089(9) 0.059(7) 0.032(7) -0.030(6) -0.047(7)
C25 0.017(4) 0.024(5) 0.044(6) 0.008(4) 0.000(4) -0.003(4)
O1 0.019(3) 0.030(3) 0.023(3) 0.009(3) 0.004(3) 0.009(3)
O8 0.018(3) 0.022(3) 0.023(3) 0.008(2) -0.001(3) -0.005(3)
O5 0.015(3) 0.012(3) 0.025(3) 0.001(2) 0.000(2) -0.002(2)
C5 0.015(4) 0.014(4) 0.015(4) -0.002(3) 0.006(3) 0.008(4)
C1 0.021(4) 0.019(5) 0.016(4) 0.002(4) -0.005(4) 0.010(4)
C8 0.013(3) 0.014(4) 0.011(4) 0.000(3) -0.002(3) 0.008(3)
O6 0.015(3) 0.016(3) 0.022(3) 0.003(2) 0.002(2) 0.003(2)
O7 0.017(3) 0.027(3) 0.021(3) 0.006(3) -0.002(3) 0.001(3)
O4 0.019(3) 0.015(3) 0.028(3) 0.006(2) 0.002(3) 0.004(3)
O2 0.015(3) 0.035(4) 0.022(3) 0.008(3) 0.001(2) -0.002(3)
C4 0.013(4) 0.018(4) 0.015(4) -0.003(3) -0.004(3) -0.006(4)
O3 0.017(3) 0.019(3) 0.024(3) -0.004(2) 0.010(3) -0.003(3)
N7 0.015(3) 0.022(4) 0.028(4) -0.008(3) 0.000(3) -0.003(3)
C13 0.026(4) 0.019(4) 0.023(4) -0.003(4) -0.002(4) 0.002(4)
C9 0.047(6) 0.012(4) 0.032(5) -0.001(4) 0.003(5) 0.001(4)
N9 0.024(4) 0.025(4) 0.020(4) -0.003(3) 0.004(3) -0.007(3)
C18 0.021(4) 0.039(6) 0.028(5) 0.003(4) 0.004(4) -0.004(4)
C14 0.039(5) 0.031(5) 0.021(5) -0.009(4) 0.001(4) 0.009(5)
N12 0.045(4) 0.018(4) 0.019(4) -0.006(3) -0.008(4) 0.016(4)
C10 0.061(7) 0.022(5) 0.017(4) 0.002(4) -0.002(4) -0.009(5)
C15 0.043(5) 0.026(5) 0.025(5) -0.004(4) -0.007(4) 0.007(5)
C16 0.027(4) 0.032(5) 0.016(4) -0.001(4) 0.003(4) -0.009(4)
N8 0.075(6) 0.027(4) 0.025(4) -0.011(4) -0.008(4) -0.003(4)
C17 0.024(4) 0.030(5) 0.038(5) -0.008(4) 0.014(4) 0.007(4)
C21 0.061(6) 0.046(6) 0.021(5) -0.006(5) 0.011(5) -0.016(6)
C11 0.042(5) 0.030(5) 0.024(5) -0.005(4) -0.005(4) -0.005(5)
C12 0.043(5) 0.026(5) 0.029(5) 0.002(4) -0.002(4) -0.009(5)
C22 0.121(11) 0.020(6) 0.050(7) -0.011(5) -0.040(7) 0.024(6)
N11 0.034(4) 0.021(4) 0.039(4) -0.010(3) 0.003(4) 0.002(4)
N10 0.040(4) 0.039(5) 0.028(4) -0.011(4) -0.002(4) -0.006(4)
C19 0.037(5) 0.021(5) 0.019(4) -0.010(4) 0.002(4) 0.011(4)
C20 0.083(8) 0.020(5) 0.030(5) -0.006(4) 0.011(6) -0.011(5)
C23 0.117(11) 0.058(8) 0.033(6) -0.018(6) -0.027(7) 0.012(8)
O9 0.015(3) 0.049(4) 0.024(3) -0.018(3) -0.001(3) -0.004(3)
O14 0.052(5) 0.123(8) 0.062(5) 0.008(5) 0.002(4) -0.009(5)
O10 0.037(7) 0.088(12) 0.043(8) 0.018(8) -0.003(7) -0.027(8)
O15 0.048(8) 0.065(10) 0.050(8) -0.002(8) 0.025(7) 0.002(8)
O16 0.063(10) 0.081(12) 0.062(10) 0.002(9) -0.006(9) 0.015(10)
O11 0.105(11) 0.130(12) 0.106(9) 0.012(8) 0.002(8) -0.026(9)
O12 0.019(6) 0.076(11) 0.046(8) -0.006(8) 0.001(6) -0.011(7)
O13 0.046(9) 0.099(14) 0.057(10) -0.001(10) 0.011(8) 0.035(10)

loop_
_atom_type_symbol
_atom_type_description
_atom_type_scat_dispersion_real
_atom_type_scat_dispersion_imag
_atom_type_scat_source
C C 0.0033 0.0016 'International Tables Vol C Tables 4.2.6.8 and 6.1.1.4'
H H 0.0000 0.0000 'International Tables Vol C Tables 4.2.6.8 and 6.1.1.4'
N N 0.0061 0.0033 'International Tables Vol C Tables 4.2.6.8 and 6.1.1.4'
O O 0.0106 0.0060 'International Tables Vol C Tables 4.2.6.8 and 6.1.1.4'
Zn Zn 0.2839 1.4301 'International Tables Vol C Tables 4.2.6.8 and 6.1.1.4'

loop_
_geom_angle_atom_site_label_1
_geom_angle_atom_site_label_2
_geom_angle_atom_site_label_3
_geom_angle
_geom_angle_site_symmetry_1
_geom_angle_site_symmetry_3
O9 Zn1 N7 175.6(2) . .
O9 Zn1 N4 85.1(2) . .
N7 Zn1 N4 95.7(2) . .
O9 Zn1 O4 87.1(2) . .
N7 Zn1 O4 92.7(2) . .
N4 Zn1 O4 167.7(2) . .
O9 Zn1 O5 88.0(2) . .
N7 Zn1 O5 96.4(2) . .
N4 Zn1 O5 77.2(2) . .
O4 Zn1 O5 92.95(18) . .
O9 Zn1 N3 83.1(2) . .
N7 Zn1 N3 92.6(2) . .
N4 Zn1 N3 112.0(2) . .
O4 Zn1 N3 76.5(2) . .
O5 Zn1 N3 166.5(2) . .
O3 Zn2 O2 92.9(2) 8_575 8_575
O3 Zn2 O1 174.5(2) 8_575 .
O2 Zn2 O1 88.3(2) 8_575 .
O3 Zn2 N1 97.6(2) 8_575 .
O2 Zn2 N1 95.4(2) 8_575 .
O1 Zn2 N1 76.9(2) . .
O3 Zn2 N16 93.8(2) 8_575 3_475
O2 Zn2 N16 82.9(2) 8_575 3_475
O1 Zn2 N16 91.7(2) . 3_475
N1 Zn2 N16 168.6(2) . 3_475
O3 Zn2 N12 89.4(2) 8_575 5_577
O2 Zn2 N12 170.7(2) 8_575 5_577
O1 Zn2 N12 90.3(2) . 5_577
N1 Zn2 N12 93.2(2) . 5_577
N16 Zn2 N12 87.9(2) 3_475 5_577
O6 Zn3 O7 94.2(2) 8_575 8_575
O6 Zn3 O8 171.65(19) 8_575 .
O7 Zn3 O8 87.6(2) 8_575 .
O6 Zn3 N13 94.1(2) 8_575 .
O7 Zn3 N13 82.7(2) 8_575 .
O8 Zn3 N13 94.2(2) . .
O6 Zn3 N6 95.1(2) 8_575 .
O7 Zn3 N6 99.3(2) 8_575 .
O8 Zn3 N6 76.5(2) . .
N13 Zn3 N6 170.4(2) . .
O6 Zn3 N9 93.0(2) 8_575 .
O7 Zn3 N9 167.9(2) 8_575 .
O8 Zn3 N9 86.7(2) . .
N13 Zn3 N9 87.2(2) . .
N6 Zn3 N9 89.7(2) . .
N6 C7 C6 107.9(6) . .
N6 C7 C8 116.0(6) . .
C6 C7 C8 136.1(7) . .
N2 N3 C3 111.0(6) . .
N2 N3 Zn1 137.1(5) . .
C3 N3 Zn1 110.8(4) . .
C24 N13 C25 118.5(7) . .
C24 N13 Zn3 120.1(5) . .
C25 N13 Zn3 120.8(5) . .
C31 N16 C32 117.3(7) . .
C31 N16 Zn2 123.1(6) . 3_575
C32 N16 Zn2 119.5(5) . 3_575
N3 N2 N1 108.1(6) . .
N2 N1 C2 108.0(6) . .
N2 N1 Zn2 138.2(5) . .
C2 N1 Zn2 113.8(4) . .
N5 N6 C7 108.6(6) . .
N5 N6 Zn3 138.5(5) . .
C7 N6 Zn3 112.8(5) . .
N5 N4 C6 107.7(5) . .
N5 N4 Zn1 139.5(5) . .
C6 N4 Zn1 111.9(4) . .
N6 N5 N4 109.6(6) . .
N1 C2 C3 107.5(6) . .
N1 C2 C1 115.3(6) . .
C3 C2 C1 137.1(7) . .
N4 C6 C7 106.2(6) . .
N4 C6 C5 115.9(6) . .
C7 C6 C5 137.8(6) . .
N3 C3 C2 105.4(6) . .
N3 C3 C4 117.2(6) . .
C2 C3 C4 137.3(6) . .
C24 C28 C27 119.3(8) . .
C24 C28 H28 120.4 . .
C27 C28 H28 120.4 . .
N13 C24 C28 122.8(8) . .
N13 C24 H24 118.6 . .
C28 C24 H24 118.6 . .
C25 C26 C27 118.5(8) . .
C25 C26 H26 120.7 . .
C27 C26 H26 120.7 . .
N15 N14 C27 113.3(7) . .
C28 C27 C26 118.5(8) . .
C28 C27 N14 116.5(7) . .
C26 C27 N14 124.9(8) . .
C30 C29 C33 117.7(8) . .
C30 C29 N15 117.3(8) . .
C33 C29 N15 125.0(8) . .
N16 C32 C33 123.6(8) . .
N16 C32 H32 118.2 . .
C33 C32 H32 118.2 . .
N16 C31 C30 123.3(8) . .
N16 C31 H31 118.4 . .
C30 C31 H31 118.4 . .
C32 C33 C29 118.9(8) . .
C32 C33 H33 120.6 . .
C29 C33 H33 120.6 . .
N14 N15 C29 112.8(7) . .
C29 C30 C31 119.3(9) . .
C29 C30 H30 120.4 . .
C31 C30 H30 120.4 . .
N13 C25 C26 122.4(7) . .
N13 C25 H25 118.8 . .
C26 C25 H25 118.8 . .
C1 O1 Zn2 117.7(5) . .
C8 O8 Zn3 116.9(4) . .
C5 O5 Zn1 114.9(5) . .
O5 C5 O6 123.4(7) . .
O5 C5 C6 116.1(6) . .
O6 C5 C6 120.4(6) . .
O2 C1 O1 124.9(7) . .
O2 C1 C2 119.2(7) . .
O1 C1 C2 115.8(7) . .
O7 C8 O8 123.2(6) . .
O7 C8 C7 120.7(7) . .
O8 C8 C7 116.1(6) . .
C5 O6 Zn3 128.5(5) . 8_576
C8 O7 Zn3 132.6(5) . 8_576
C4 O4 Zn1 116.7(5) . .
C1 O2 Zn2 135.0(5) . 8_576
O4 C4 O3 125.4(7) . .
O4 C4 C3 115.9(6) . .
O3 C4 C3 118.7(6) . .
C4 O3 Zn2 128.5(5) . 8_576
C13 N7 C9 117.4(7) . .
C13 N7 Zn1 120.1(5) . .
C9 N7 Zn1 122.4(5) . .
N7 C13 C12 124.6(8) . .
N7 C13 H13 117.7 . .
C12 C13 H13 117.7 . .
N7 C9 C10 124.1(7) . .
N7 C9 H9 117.9 . .
C10 C9 H9 117.9 . .
C18 N9 C14 117.9(7) . .
C18 N9 Zn3 120.8(6) . .
C14 N9 Zn3 121.1(6) . .
N9 C18 C17 123.3(8) . .
N9 C18 H18 118.3 . .
C17 C18 H18 118.3 . .
N9 C14 C15 122.9(8) . .
N9 C14 H14 118.5 . .
C15 C14 H14 118.5 . .
C21 N12 C22 114.3(7) . .
C21 N12 Zn2 120.8(6) . 5_577
C22 N12 Zn2 122.6(6) . 5_577
C9 C10 C11 116.2(8) . .
C9 C10 H10 121.9 . .
C11 C10 H10 121.9 . .
C16 C15 C14 118.1(8) . .
C16 C15 H15 120.9 . .
C14 C15 H15 120.9 . .
C15 C16 C17 120.2(8) . .
C15 C16 N10 116.3(7) . .
C17 C16 N10 123.3(8) . .
N8 N8 C11 111.2(9) 5_565 .
C18 C17 C16 117.5(8) . .
C18 C17 H17 121.2 . .
C16 C17 H17 121.2 . .
N12 C21 C20 125.8(9) . .
N12 C21 H21 117.1 . .
C20 C21 H21 117.1 . .
C12 C11 C10 121.2(8) . .
C12 C11 N8 122.2(8) . .
C10 C11 N8 116.1(7) . .
C13 C12 C11 116.3(8) . .
C13 C12 H12 121.8 . .
C11 C12 H12 121.8 . .
N12 C22 C23 125.5(9) . .
N12 C22 H22 117.3 . .
C23 C22 H22 117.3 . .
N10 N11 C19 112.9(7) . .
N11 N10 C16 114.0(7) . .
C20 C19 C23 118.8(8) . .
C20 C19 N11 124.9(8) . .
C23 C19 N11 116.2(8) . .
C19 C20 C21 117.4(9) . .
C19 C20 H20 121.3 . .
C21 C20 H20 121.3 . .
C19 C23 C22 117.6(9) . .
C19 C23 H23 121.2 . .
C22 C23 H23 121.2 . .
Zn1 O9 H9A 111.5 . .
Zn1 O9 H9B 109.3 . .
H9A O9 H9B 107.4 . .

loop_
_geom_bond_atom_site_label_1
_geom_bond_atom_site_label_2
_geom_bond_distance
_geom_bond_site_symmetry_2
Zn1 O9 2.107(5) .
Zn1 N7 2.110(6) .
Zn1 N4 2.119(6) .
Zn1 O4 2.123(5) .
Zn1 O5 2.130(5) .
Zn1 N3 2.169(6) .
Zn2 O3 2.053(5) 8_575
Zn2 O2 2.110(5) 8_575
Zn2 O1 2.125(5) .
Zn2 N1 2.138(6) .
Zn2 N16 2.148(6) 3_475
Zn2 N12 2.211(6) 5_577
Zn3 O6 2.048(5) 8_575
Zn3 O7 2.092(5) 8_575
Zn3 O8 2.109(5) .
Zn3 N13 2.154(6) .
Zn3 N6 2.163(6) .
Zn3 N9 2.212(6) .
C7 N6 1.346(9) .
C7 C6 1.380(9) .
C7 C8 1.491(9) .
N3 N2 1.315(8) .
N3 C3 1.340(8) .
N13 C24 1.322(10) .
N13 C25 1.347(10) .
N16 C31 1.304(10) .
N16 C32 1.324(10) .
N16 Zn2 2.148(6) 3_575
N2 N1 1.334(8) .
N1 C2 1.359(9) .
N6 N5 1.322(8) .
N4 N5 1.343(8) .
N4 C6 1.372(8) .
C2 C3 1.379(9) .
C2 C1 1.515(10) .
C6 C5 1.492(10) .
C3 C4 1.500(10) .
C28 C24 1.373(11) .
C28 C27 1.377(11) .
C28 H28 0.9300 .
C24 H24 0.9300 .
C26 C25 1.377(11) .
C26 C27 1.393(11) .
C26 H26 0.9300 .
N14 N15 1.234(9) .
N14 C27 1.437(9) .
C29 C30 1.364(12) .
C29 C33 1.375(11) .
C29 N15 1.443(10) .
C32 C33 1.372(11) .
C32 H32 0.9300 .
C31 C30 1.387(12) .
C31 H31 0.9300 .
C33 H33 0.9300 .
C30 H30 0.9300 .
C25 H25 0.9300 .
O1 C1 1.261(8) .
O8 C8 1.267(8) .
O5 C5 1.261(8) .
C5 O6 1.264(8) .
C1 O2 1.242(9) .
C8 O7 1.247(8) .
O6 Zn3 2.048(5) 8_576
O7 Zn3 2.092(5) 8_576
O4 C4 1.244(8) .
O2 Zn2 2.110(5) 8_576
C4 O3 1.258(8) .
O3 Zn2 2.053(5) 8_576
N7 C13 1.327(9) .
N7 C9 1.338(10) .
C13 C12 1.380(11) .
C13 H13 0.9300 .
C9 C10 1.376(11) .
C9 H9 0.9300 .
N9 C18 1.322(10) .
N9 C14 1.335(10) .
C18 C17 1.385(11) .
C18 H18 0.9300 .
C14 C15 1.397(11) .
C14 H14 0.9300 .
N12 C21 1.303(11) .
N12 C22 1.310(11) .
N12 Zn2 2.211(6) 5_577
C10 C11 1.399(11) .
C10 H10 0.9300 .
C15 C16 1.348(11) .
C15 H15 0.9300 .
C16 C17 1.393(11) .
C16 N10 1.451(10) .
N8 N8 1.237(14) 5_565
N8 C11 1.446(10) .
C17 H17 0.9300 .
C21 C20 1.374(12) .
C21 H21 0.9300 .
C11 C12 1.382(11) .
C12 H12 0.9300 .
C22 C23 1.372(13) .
C22 H22 0.9300 .
N11 N10 1.215(9) .
N11 C19 1.443(10) .
C19 C20 1.355(11) .
C19 C23 1.357(13) .
C20 H20 0.9300 .
C23 H23 0.9300 .
O9 H9A 0.8744 .
O9 H9B 0.8697 .
O11 O11 1.18(4) 2_565
O12 O13 1.329(19) .
